data_7720826
loop_
_publ_author_name
'Le-Hoang, Giau'
'Gu\'en\'ee, Laure'
'Piguet, Claude'

_publ_section_title
;
 Tailoring Exciplex Formation in Metal-Induced Supramolecular Organization
;
_journal_name_full 'Dalton Transactions'
_journal_paper_doi 10.1039/D6DT00490C
_journal_year 2026
_chemical_formula_moiety 'C64 H52 Eu F18 N5 O7'
_chemical_formula_sum 'C64 H52 Eu F18 N5 O7'
_chemical_formula_weight 1497.06
_space_group_crystal_system monoclinic
_space_group_IT_number 14
_space_group_name_Hall '-P 2ybc'
_space_group_name_H-M_alt 'P 1 21/c 1'
_atom_sites_solution_hydrogens geom
_atom_sites_solution_primary dual
_atom_sites_solution_secondary difmap
_audit_creation_date 2025-08-20
_audit_creation_method
;
Olex2 1.5
(compiled 2025.07.13 svn.rb7424aed for OlexSys, GUI svn.r7314)
;
_audit_update_record
;
2026-02-17 deposited with the CCDC.	2026-04-02 downloaded from the CCDC.
;
_cell_angle_alpha 90
_cell_angle_beta 97.6632(4)
_cell_angle_gamma 90
_cell_formula_units_Z 4
_cell_length_a 22.92754(11)
_cell_length_b 16.67760(8)
_cell_length_c 16.28183(7)
_cell_measurement_reflns_used 50837
_cell_measurement_temperature 120.00(11)
_cell_measurement_theta_max 75.8110
_cell_measurement_theta_min 3.2710
_cell_volume 6170.18(5)
_computing_cell_refinement 'CrysAlisPro 1.171.43.90 (Rigaku OD, 2023)'
_computing_data_collection 'CrysAlisPro system (CCD 43.143a 64-bit (release 25-10-2024))'
_computing_data_reduction 'CrysAlisPro 1.171.43.90 (Rigaku OD, 2023)'
_computing_molecular_graphics 'Olex2 1.5 (Dolomanov et al., 2009)'
_computing_publication_material 'Olex2 1.5 (Dolomanov et al., 2009)'
_computing_structure_refinement 'SHELXL 2018/3 (Sheldrick, 2015)'
_computing_structure_solution 'SHELXT 2018/3 (Sheldrick, 2015)'
_diffrn_ambient_environment N~2~
_diffrn_ambient_temperature 120.00(11)
_diffrn_detector 'Hybrid Pixel Array Detector'
_diffrn_detector_area_resol_mean 10.0000
_diffrn_detector_type 'HyPix-Arc 150'
_diffrn_measured_fraction_theta_full 1.000
_diffrn_measured_fraction_theta_max 0.981
_diffrn_measurement_details
;
List of Runs (angles in degrees, time in seconds):

  # Type    Start    End  Width  t~exp~   \w     \q     \k     \f   Frames
#--------------------------------------------------------------------------
  1  \w    -78.00 -52.00   0.50    4.00    --  -57.24 112.00  43.00   52
  2  \w    -47.00 -18.00   0.50    4.00    --  -57.24 112.00  43.00   58
  3  \w     20.00  45.00   0.50    4.00    --   60.05 -94.00  60.00   50
  4  \w     20.00  47.00   0.50    4.00    --   60.05 -94.00 150.00   54
  5  \w     52.00 104.00   0.50    4.00    --   60.05  15.00  30.00  104
  6  \w     75.00 103.00   0.50    4.00    --   60.05  15.00 150.00   56
  7  \w     82.00 107.00   0.50    4.00    --   60.05  15.00 -90.00   50
  8  \w     23.00  60.00   0.50    4.00    --   60.05 -94.00  30.00   74
  9  \w     30.00  63.00   0.50    4.00    --   60.05  15.00 -90.00   66
 10  \w     27.00  70.00   0.50    4.00    --   60.05 -94.00 -60.00   86
 11  \w     45.00  87.00   0.50    4.00    --   60.05  15.00  90.00   84
 12  \w     28.00  71.00   0.50    4.00    --   60.05  15.00 150.00   86
 13  \w     26.00  60.00   0.50    4.00    --   60.05 -94.00  90.00   68
 14  \w    -71.00 -46.00   0.50    4.00    --  -64.50 -22.00-158.51   50
 15  \w    -56.00 -30.00   0.50    4.00    --  -64.50  84.00 146.67   52
 16  \w    -60.00 -35.00   0.50    4.00    --  -64.50  74.00 126.97   50
 17  \w   -111.00 -39.00   0.50    4.00    --  -64.50 -20.00 169.34  144
 18  \w     40.00  66.00   0.50    4.00    --   74.47 -94.00 -30.00   52
 19  \w     38.00  70.00   0.50    4.00    --   74.47 -94.00  30.00   64
 20  \w     35.00  61.00   0.50    4.00    --   74.47 -94.00-150.00   52
 21  \w     76.00 102.00   0.50    4.00    --   74.47-125.00-150.00   52
 22  \w     39.00  65.00   0.50    4.00    --   74.47-125.00-150.00   52
 23  \w     35.00 103.00   0.50    4.00    --   74.47-125.00 -60.00  136
 24  \w     75.00 122.00   0.50    4.00    --   74.47  15.00-180.00   94
 25  \w     46.00  73.00   0.50    4.00    --   79.86 -94.00  90.00   54
 26  \w     41.00  69.00   0.50    4.00    --   79.86 -94.00  60.00   56
 27  \w     60.00  88.00   0.50    4.00    --   79.86 -94.00 -30.00   56
 28  \w     42.00  68.00   0.50    4.00    --   79.86 -94.00 150.00   52
 29  \w     39.00  94.00   0.50    4.00    --   79.86-125.00 -60.00  110
 30  \w     47.00  74.00   0.50    4.00    --   79.86 -94.00   0.00   54
 31  \w     92.00 127.00   0.50    4.00    --   79.86  15.00 150.00   70
 32  \w     81.00 109.00   0.50    4.00    --   79.86-125.00-180.00   56
 33  \w     55.00 122.00   0.50    4.00    --   79.86  15.00 120.00  134
 34  \w     38.00  63.00   0.50    4.00    --   79.86-125.00-180.00   50
 35  \w     40.00  94.00   0.50    4.00    --   79.86-125.00 150.00  108
 36  \w     37.00  91.00   0.50    4.00    --   79.86-125.00-120.00  108
 37  \w     73.00  98.00   0.50    4.00    --   79.86-156.00-109.00   50
 38  \w     39.00  65.00   0.50    4.00    --   79.86-125.00 120.00   52
 39  \w     38.00  94.00   0.50    4.00    --   79.86-125.00 -30.00  112
 40  \w     96.00 123.00   0.50    4.00    --   79.86  15.00 -90.00   54
 41  \w     51.00  91.00   0.50    4.00    --   79.86  15.00 -90.00   80
 42  \w     78.00 104.00   0.50    4.00    --   79.86-125.00  90.00   52
 43  \w     43.00  76.00   0.50    4.00    --   79.86 -94.00  30.00   66
 44  \w     52.00  78.00   0.50    4.00    --   79.86 -94.00-120.00   52
 45  \w     49.00 105.00   0.50    4.00    --   79.86-125.00-150.00  112
 46  \w     36.00  69.00   0.50    4.00    --   79.86-125.00 -90.00   66
 47  \w     36.00  66.00   0.50    4.00    --   79.86-125.00  90.00   60
 48  \w     54.00  80.00   0.50    4.00    --   79.86  15.00  90.00   52
 49  \w     36.00  80.00   0.50    4.00    --   79.86-125.00   0.00   88
 50  \w     51.00 111.00   0.50    4.00    --   83.50  18.00 -53.62  120
 51  \w     49.00 122.00   0.50    4.00    --   83.50  18.00  15.22  146
 52  \w     68.00 123.00   0.50    4.00    --   83.50   3.00  76.07  110
 53  \w     81.00 113.00   0.50    4.00    --   83.50-127.00  43.87   64
 54  \w     85.00 110.00   0.50    4.00    --   83.50-121.00 -49.18   50
 55  \w     39.00  65.00   0.50    4.00    --   83.50-127.00  43.87   52
 56  \w     45.00 119.00   0.50    4.00    --   83.50-135.00 -93.96  148
 57  \w     94.00 122.00   0.50    4.00    --   83.50-139.00 143.75   56
 58  \w     45.00  70.00   0.50    4.00    --   83.50-139.00 143.75   50
;
_diffrn_measurement_device 'four-circle diffractometer'
_diffrn_measurement_device_type 'XtaLAB Synergy, Dualflex, HyPix-Arc 150'
_diffrn_measurement_method '\w scans'
_diffrn_orient_matrix_type 'CrysAlisPro convention (1999,Acta A55,543-557)'
_diffrn_orient_matrix_UB_11 0.0664572000
_diffrn_orient_matrix_UB_12 -0.0023415000
_diffrn_orient_matrix_UB_13 -0.0060911000
_diffrn_orient_matrix_UB_21 -0.0033770000
_diffrn_orient_matrix_UB_22 -0.0915736000
_diffrn_orient_matrix_UB_23 -0.0119878000
_diffrn_orient_matrix_UB_31 -0.0129695000
_diffrn_orient_matrix_UB_32 0.0117740000
_diffrn_orient_matrix_UB_33 -0.0945377000
_diffrn_radiation_monochromator mirror
_diffrn_radiation_probe x-ray
_diffrn_radiation_type 'Cu K\a'
_diffrn_radiation_wavelength 1.54184
_diffrn_reflns_av_R_equivalents 0.0360
_diffrn_reflns_av_unetI/netI 0.0200
_diffrn_reflns_Laue_measured_fraction_full 1.000
_diffrn_reflns_Laue_measured_fraction_max 0.981
_diffrn_reflns_limit_h_max 28
_diffrn_reflns_limit_h_min -28
_diffrn_reflns_limit_k_max 20
_diffrn_reflns_limit_k_min -20
_diffrn_reflns_limit_l_max 13
_diffrn_reflns_limit_l_min -20
_diffrn_reflns_number 112105
_diffrn_reflns_point_group_measured_fraction_full 1.000
_diffrn_reflns_point_group_measured_fraction_max 0.981
_diffrn_reflns_theta_full 67.684
_diffrn_reflns_theta_max 76.000
_diffrn_reflns_theta_min 3.287
_diffrn_source 'micro-focus sealed X-ray tube'
_diffrn_source_type 'PhotonJet (Cu) X-ray Source'
_exptl_absorpt_coefficient_mu 8.281
_exptl_absorpt_correction_T_max 0.788
_exptl_absorpt_correction_T_min 0.140
_exptl_absorpt_correction_type analytical
_exptl_absorpt_process_details
;
CrysAlisPro 1.171.43.90 (Rigaku Oxford Diffraction, 2023)
Analytical numeric absorption correction using a multifaceted crystal
model based on expressions derived by R.C. Clark & J.S. Reid.
(Clark, R. C. & Reid, J. S. (1995). Acta Cryst. A51, 887-897)
Empirical absorption correction using spherical harmonics,
implemented in SCALE3 ABSPACK scaling algorithm.
;
_exptl_crystal_colour colourless
_exptl_crystal_colour_primary colourless
_exptl_crystal_density_diffrn 1.612
_exptl_crystal_description needle
_exptl_crystal_F_000 3008
_exptl_crystal_size_max 0.74
_exptl_crystal_size_mid 0.06
_exptl_crystal_size_min 0.03
_refine_diff_density_max 1.110
_refine_diff_density_min -0.650
_refine_diff_density_rms 0.068
_refine_ls_extinction_method none
_refine_ls_goodness_of_fit_ref 1.043
_refine_ls_hydrogen_treatment constr
_refine_ls_matrix_type full
_refine_ls_number_parameters 918
_refine_ls_number_reflns 12629
_refine_ls_number_restraints 30
_refine_ls_restrained_S_all 1.042
_refine_ls_R_factor_all 0.0486
_refine_ls_R_factor_gt 0.0436
_refine_ls_shift/su_max 0.001
_refine_ls_shift/su_mean 0.000
_refine_ls_structure_factor_coef Fsqd
_refine_ls_weighting_details 'w=1/[\s^2^(Fo^2^)+(0.0468P)^2^+11.9606P] where P=(Fo^2^+2Fc^2^)/3'
_refine_ls_weighting_scheme calc
_refine_ls_wR_factor_gt 0.1068
_refine_ls_wR_factor_ref 0.1096
_reflns_Friedel_coverage 0.000
_reflns_number_gt 11224
_reflns_number_total 12629
_reflns_threshold_expression 'I > 2\s(I)'
_cod_data_source_file d6dt00490c2.cif
_cod_data_source_block L2Eu
_cod_database_code 7720826
_shelx_shelxl_version_number 2018/3
_chemical_oxdiff_formula 'C64 H52 N5 O7 F18 Eu1 '
_shelx_space_group_comment
;
The symmetry employed for this shelxl refinement is uniquely defined
by the following loop, which should always be used as a source of
symmetry information in preference to the above space-group names.
They are only intended as comments.
;
_shelx_estimated_absorpt_t_max 0.789
_shelx_estimated_absorpt_t_min 0.064
_olex2_refinement_description
;
1. Fixed Uiso
 At 1.2 times of:
  All C(H) groups, All C(H,H) groups, All C(H,H,H,H) groups
 At 1.5 times of:
  All C(H,H,H) groups
2. Uiso/Uaniso restraints and constraints
F3B \\sim F3A: within 1.7A with sigma of 0.04 and sigma for terminal atoms of
0.08 within 1.7A
Uanis(F2A) \\sim Ueq, Uanis(F2B) \\sim Ueq: with sigma of 0.1 and sigma for
terminal atoms of 0.2
Uanis(F3A) \\sim Ueq, Uanis(F3B) \\sim Ueq: with sigma of 0.1 and sigma for
terminal atoms of 0.2
3. Others
 Sof(H9BC)=Sof(H9BD)=Sof(C10B)=Sof(H10B)=Sof(C11B)=Sof(H11D)=Sof(H11E)=
 Sof(H11F)=Sof(C12B)=Sof(H12D)=Sof(H12E)=Sof(H12F)=1-FVAR(1)
 Sof(H9AA)=Sof(H9AB)=Sof(C10A)=Sof(H10A)=Sof(C11A)=Sof(H11A)=Sof(H11B)=
 Sof(H11C)=Sof(C12A)=Sof(H12A)=Sof(H12B)=Sof(H12C)=FVAR(1)
 Sof(F1B)=Sof(F2B)=Sof(F3B)=1-FVAR(2)
 Sof(F1A)=Sof(F2A)=Sof(F3A)=FVAR(2)
4.a Ternary CH refined with riding coordinates:
 C10A(H10A), C10B(H10B), C27(H27)
4.b Secondary CH2 refined with riding coordinates:
 C8(H8A,H8B), C9(H9AA,H9AB), C9(H9BC,H9BD), C25(H25A,H25B), C26(H26A,H26B),
 C30(H30A,H30B), C31(H31A,H31B), C32(H32A,H32B), C33(H33A,H33B)
4.c Aromatic/amide H refined with riding coordinates:
 C2(H2), C3(H3), C4(H4), C5(H5), C14(H14), C16(H16), C20(H20), C21(H21),
 C22(H22), C23(H23), C35(H35), C36(H36), C38(H38), C39(H39), C41(H41), C42(H42),
  C43(H43), C45(H45), C46(H46), C52(H52), C57(H57), C62(H62)
4.d Idealised Me refined as rotating group:
 C11A(H11A,H11B,H11C), C12A(H12A,H12B,H12C), C11B(H11D,H11E,H11F), C12B(H12D,
 H12E,H12F), C28(H28A,H28B,H28C), C29(H29A,H29B,H29C)
;
_olex2_submission_special_instructions 'No special instructions were received'
_oxdiff_exptl_absorpt_empirical_details
;
Empirical correction (ABSPACK) includes:
- Absorption correction using spherical harmonics
- Frame scaling
;
_oxdiff_exptl_absorpt_empirical_full_max 1.256
_oxdiff_exptl_absorpt_empirical_full_min 0.424

loop_
_space_group_symop_operation_xyz
'x, y, z'
'-x, y+1/2, -z+1/2'
'-x, -y, -z'
'x, -y-1/2, z-1/2'

loop_
_atom_site_label
_atom_site_type_symbol
_atom_site_fract_x
_atom_site_fract_y
_atom_site_fract_z
_atom_site_U_iso_or_equiv
_atom_site_adp_type
_atom_site_occupancy
_atom_site_site_symmetry_order
_atom_site_calc_flag
_atom_site_refinement_flags_posn
_atom_site_refinement_flags_adp
_atom_site_refinement_flags_occupancy
_atom_site_disorder_assembly
_atom_site_disorder_group
Eu1 Eu 0.22252(2) 0.49817(2) 0.26320(2) 0.02623(6) Uani 1 1 d . . . . .
F4 F 0.1687(2) 0.3324(3) -0.0076(3) 0.142(2) Uani 1 1 d . . . . .
F5 F 0.1561(2) 0.2661(2) 0.0957(3) 0.1257(17) Uani 1 1 d . . . . .
F6 F 0.08336(13) 0.30614(19) 0.0176(2) 0.0913(10) Uani 1 1 d . . . . .
F7 F 0.06351(13) 0.3574(2) 0.40359(19) 0.0830(9) Uani 1 1 d . . . . .
F8 F 0.03367(10) 0.35528(18) 0.27316(19) 0.0740(8) Uani 1 1 d . . . . .
F9 F 0.06352(11) 0.24876(16) 0.3364(2) 0.0714(8) Uani 1 1 d . . . . .
F10 F 0.32898(12) 0.24740(18) 0.3624(2) 0.0781(8) Uani 1 1 d . . . . .
F11 F 0.29157(16) 0.20620(19) 0.24561(17) 0.0845(10) Uani 1 1 d . . . . .
F12 F 0.25841(14) 0.16630(17) 0.3538(2) 0.0947(11) Uani 1 1 d . . . . .
F13 F 0.24456(19) 0.4753(2) 0.5950(2) 0.1004(11) Uani 1 1 d . . . . .
F14 F 0.2838(2) 0.3642(3) 0.5848(2) 0.1363(18) Uani 1 1 d . . . . .
F15 F 0.1940(2) 0.3868(3) 0.5320(2) 0.1234(16) Uani 1 1 d . . . . .
F16 F 0.44050(11) 0.54879(16) 0.3963(2) 0.0771(9) Uani 1 1 d . . . . .
F17 F 0.44867(12) 0.43103(19) 0.45103(18) 0.0765(8) Uani 1 1 d . . . . .
F18 F 0.43301(12) 0.44570(18) 0.31999(17) 0.0691(7) Uani 1 1 d . . . . .
O1 O 0.32005(11) 0.86795(15) 0.19430(16) 0.0424(6) Uani 1 1 d . . . . .
O2 O 0.13356(10) 0.55460(14) 0.18403(14) 0.0353(5) Uani 1 1 d . . . . .
O3 O 0.18877(10) 0.41710(14) 0.14214(14) 0.0363(5) Uani 1 1 d . . . . .
O4 O 0.14119(10) 0.41949(14) 0.29535(14) 0.0343(5) Uani 1 1 d . . . . .
O5 O 0.25833(10) 0.36380(13) 0.28666(14) 0.0324(5) Uani 1 1 d . . . . .
O6 O 0.22938(11) 0.47203(15) 0.41281(14) 0.0402(6) Uani 1 1 d . . . . .
O7 O 0.32419(11) 0.51033(13) 0.33170(15) 0.0361(5) Uani 1 1 d . . . . .
N1 N 0.17821(12) 0.61764(17) 0.33439(16) 0.0314(6) Uani 1 1 d . . . . .
N2 N 0.13418(12) 0.73563(17) 0.29861(16) 0.0320(6) Uani 1 1 d . . . . .
N3 N 0.25833(11) 0.63818(16) 0.22555(15) 0.0284(5) Uani 1 1 d . . . . .
N4 N 0.29810(12) 0.50548(15) 0.16068(18) 0.0300(6) Uani 1 1 d . . . . .
N5 N 0.38003(11) 0.56104(16) 0.12317(16) 0.0296(6) Uani 1 1 d . . . . .
C1 C 0.12583(15) 0.6226(2) 0.3692(2) 0.0364(7) Uani 1 1 d . . . . .
C2 C 0.10081(18) 0.5677(2) 0.4190(2) 0.0451(9) Uani 1 1 d . . . . .
H2 H 0.118990 0.517814 0.434541 0.054 Uiso 1 1 calc R U . . .
C3 C 0.0480(2) 0.5903(3) 0.4444(3) 0.0579(11) Uani 1 1 d . . . . .
H3 H 0.029561 0.554619 0.478534 0.070 Uiso 1 1 calc R U . . .
C4 C 0.0207(2) 0.6630(3) 0.4221(3) 0.0616(12) Uani 1 1 d . . . . .
H4 H -0.015493 0.675436 0.441638 0.074 Uiso 1 1 calc R U . . .
C5 C 0.04462(17) 0.7179(3) 0.3722(3) 0.0493(9) Uani 1 1 d . . . . .
H5 H 0.025837 0.767279 0.356034 0.059 Uiso 1 1 calc R U . . .
C6 C 0.09815(15) 0.6957(2) 0.3473(2) 0.0370(7) Uani 1 1 d . . . . .
C7 C 0.18090(13) 0.68613(19) 0.29416(18) 0.0282(6) Uani 1 1 d . . . . .
C8 C 0.11617(15) 0.8060(2) 0.2471(2) 0.0349(7) Uani 1 1 d . . . . .
H8A H 0.073839 0.800876 0.225738 0.042 Uiso 1 1 calc R U . . .
H8B H 0.138225 0.806002 0.198785 0.042 Uiso 1 1 calc R U . . .
C9 C 0.12604(16) 0.8864(2) 0.2917(2) 0.0422(8) Uani 1 1 d . . . . .
H9AA H 0.162365 0.884088 0.332039 0.051 Uiso 0.505(14) 1 calc R U P A 1
H9AB H 0.092556 0.898255 0.322380 0.051 Uiso 0.505(14) 1 calc R U P A 1
H9BC H 0.107431 0.883148 0.343101 0.051 Uiso 0.495(14) 1 calc R U P A 2
H9BD H 0.168906 0.892408 0.308760 0.051 Uiso 0.495(14) 1 calc R U P A 2
C10A C 0.1319(5) 0.9563(5) 0.2239(6) 0.037(2) Uani 0.505(14) 1 d . . P A 1
H10A H 0.164821 0.941460 0.192183 0.044 Uiso 0.505(14) 1 calc R U P A 1
C11A C 0.0764(5) 0.9664(6) 0.1623(6) 0.058(3) Uani 0.505(14) 1 d . . P A 1
H11A H 0.069281 0.917403 0.129247 0.087 Uiso 0.505(14) 1 calc R U P A 1
H11B H 0.081230 1.011799 0.125679 0.087 Uiso 0.505(14) 1 calc R U P A 1
H11C H 0.042832 0.976390 0.192453 0.087 Uiso 0.505(14) 1 calc R U P A 1
C12A C 0.1485(6) 1.0348(6) 0.2701(7) 0.052(3) Uani 0.505(14) 1 d . . P A 1
H12A H 0.116079 1.051883 0.299531 0.078 Uiso 0.505(14) 1 calc R U P A 1
H12B H 0.156178 1.076307 0.230228 0.078 Uiso 0.505(14) 1 calc R U P A 1
H12C H 0.183970 1.026458 0.309941 0.078 Uiso 0.505(14) 1 calc R U P A 1
C10B C 0.1055(5) 0.9582(6) 0.2494(8) 0.054(3) Uani 0.495(14) 1 d . . P A 2
H10B H 0.061560 0.956464 0.237829 0.065 Uiso 0.495(14) 1 calc R U P A 2
C11B C 0.1302(8) 0.9615(7) 0.1689(9) 0.089(5) Uani 0.495(14) 1 d . . P A 2
H11D H 0.117577 1.011209 0.139690 0.134 Uiso 0.495(14) 1 calc R U P A 2
H11E H 0.115953 0.915390 0.134626 0.134 Uiso 0.495(14) 1 calc R U P A 2
H11F H 0.173285 0.960015 0.179590 0.134 Uiso 0.495(14) 1 calc R U P A 2
C12B C 0.1240(6) 1.0338(8) 0.3004(12) 0.079(4) Uani 0.495(14) 1 d . . P A 2
H12D H 0.166841 1.040162 0.305297 0.118 Uiso 0.495(14) 1 calc R U P A 2
H12E H 0.112163 1.028606 0.355840 0.118 Uiso 0.495(14) 1 calc R U P A 2
H12F H 0.104876 1.080926 0.272708 0.118 Uiso 0.495(14) 1 calc R U P A 2
C13 C 0.23187(13) 0.70423(19) 0.25111(18) 0.0277(6) Uani 1 1 d . . . . .
C14 C 0.25220(14) 0.78121(19) 0.24188(19) 0.0301(6) Uani 1 1 d . . . . .
H14 H 0.232770 0.826030 0.261926 0.036 Uiso 1 1 calc R U . . .
C15 C 0.30199(14) 0.79135(19) 0.2024(2) 0.0301(6) Uani 1 1 d . . . . .
C16 C 0.32933(13) 0.72435(19) 0.1743(2) 0.0319(7) Uani 1 1 d . . . . .
H16 H 0.363213 0.729967 0.146980 0.038 Uiso 1 1 calc R U . . .
C17 C 0.30624(13) 0.64869(19) 0.18686(19) 0.0282(6) Uani 1 1 d . . . . .
C18 C 0.32887(13) 0.57271(19) 0.15742(18) 0.0286(6) Uani 1 1 d . . . . .
C19 C 0.32990(14) 0.4468(2) 0.12597(19) 0.0298(6) Uani 1 1 d . . . . .
C20 C 0.31694(15) 0.3658(2) 0.1106(2) 0.0356(7) Uani 1 1 d . . . . .
H20 H 0.282442 0.341926 0.126253 0.043 Uiso 1 1 calc R U . . .
C21 C 0.35630(16) 0.3219(2) 0.0717(2) 0.0412(8) Uani 1 1 d . . . . .
H21 H 0.348309 0.266902 0.059733 0.049 Uiso 1 1 calc R U . . .
C22 C 0.40800(16) 0.3563(2) 0.0493(2) 0.0423(8) Uani 1 1 d . . . . .
H22 H 0.434120 0.323893 0.022969 0.051 Uiso 1 1 calc R U . . .
C23 C 0.42156(15) 0.4356(2) 0.0645(2) 0.0388(8) Uani 1 1 d . . . . .
H23 H 0.456543 0.458873 0.049800 0.047 Uiso 1 1 calc R U . . .
C24 C 0.38121(14) 0.4805(2) 0.1029(2) 0.0311(7) Uani 1 1 d . . . . .
C25 C 0.42862(14) 0.6159(2) 0.1138(2) 0.0351(7) Uani 1 1 d . . . . .
H25A H 0.412516 0.665297 0.085579 0.042 Uiso 1 1 calc R U . . .
H25B H 0.455063 0.590369 0.078097 0.042 Uiso 1 1 calc R U . . .
C26 C 0.46403(14) 0.6384(2) 0.1960(2) 0.0377(8) Uani 1 1 d . . . . .
H26A H 0.475212 0.588723 0.227556 0.045 Uiso 1 1 calc R U . . .
H26B H 0.438847 0.670441 0.228441 0.045 Uiso 1 1 calc R U . . .
C27 C 0.51980(17) 0.6862(3) 0.1872(3) 0.0535(10) Uani 1 1 d . . . . .
H27 H 0.546789 0.649871 0.161064 0.064 Uiso 1 1 calc R U . . .
C28 C 0.5508(2) 0.7083(4) 0.2731(3) 0.0780(17) Uani 1 1 d . . . . .
H28A H 0.589327 0.731746 0.268016 0.117 Uiso 1 1 calc R U . . .
H28B H 0.556042 0.659994 0.307606 0.117 Uiso 1 1 calc R U . . .
H28C H 0.526870 0.747273 0.298835 0.117 Uiso 1 1 calc R U . . .
C29 C 0.5098(2) 0.7591(3) 0.1331(4) 0.0837(18) Uani 1 1 d . . . . .
H29A H 0.483584 0.796298 0.157134 0.126 Uiso 1 1 calc R U . . .
H29B H 0.491706 0.743161 0.077605 0.126 Uiso 1 1 calc R U . . .
H29C H 0.547521 0.785541 0.129423 0.126 Uiso 1 1 calc R U . . .
C30 C 0.37767(17) 0.8832(2) 0.1766(3) 0.0447(9) Uani 1 1 d . . . . .
H30A H 0.381796 0.864917 0.119793 0.054 Uiso 1 1 calc R U . . .
H30B H 0.406675 0.854033 0.216128 0.054 Uiso 1 1 calc R U . . .
C31 C 0.38853(19) 0.9731(2) 0.1841(3) 0.0494(9) Uani 1 1 d . . . . .
H31A H 0.430600 0.983188 0.180018 0.059 Uiso 1 1 calc R U . . .
H31B H 0.365265 0.999681 0.136094 0.059 Uiso 1 1 calc R U . . .
C32 C 0.3738(2) 1.0121(2) 0.2619(3) 0.0502(10) Uani 1 1 d . . . . .
H32A H 0.331985 1.000946 0.266711 0.060 Uiso 1 1 calc R U . . .
H32B H 0.377896 1.070889 0.256117 0.060 Uiso 1 1 calc R U . . .
C33 C 0.41190(18) 0.9854(2) 0.3441(3) 0.0446(9) Uani 1 1 d . . . . .
H33A H 0.453313 0.980013 0.333854 0.054 Uiso 1 1 calc R U . . .
H33B H 0.410471 1.028045 0.386093 0.054 Uiso 1 1 calc R U . . .
C34 C 0.39289(16) 0.9078(2) 0.3791(2) 0.0406(8) Uani 1 1 d . . . . .
C35 C 0.42781(18) 0.8398(2) 0.3766(2) 0.0463(9) Uani 1 1 d . . . . .
H35 H 0.464761 0.844527 0.356639 0.056 Uiso 1 1 calc R U . . .
C36 C 0.41022(18) 0.7652(2) 0.4024(2) 0.0464(9) Uani 1 1 d . . . . .
H36 H 0.435427 0.720285 0.399825 0.056 Uiso 1 1 calc R U . . .
C37 C 0.35704(18) 0.7550(2) 0.4315(2) 0.0425(8) Uani 1 1 d . . . . .
C38 C 0.3353(2) 0.6796(2) 0.4556(2) 0.0513(10) Uani 1 1 d . . . . .
H38 H 0.358778 0.633253 0.451205 0.062 Uiso 1 1 calc R U . . .
C39 C 0.2835(2) 0.6706(2) 0.4841(2) 0.0514(10) Uani 1 1 d . . . . .
H39 H 0.270795 0.618885 0.498432 0.062 Uiso 1 1 calc R U . . .
C40 C 0.2467(2) 0.7403(2) 0.4929(2) 0.0491(10) Uani 1 1 d . . . . .
C41 C 0.1935(2) 0.7322(3) 0.5246(2) 0.0572(12) Uani 1 1 d . . . . .
H41 H 0.180296 0.680799 0.539396 0.069 Uiso 1 1 calc R U . . .
C42 C 0.1595(2) 0.8010(3) 0.5345(3) 0.0644(13) Uani 1 1 d . . . . .
H42 H 0.123134 0.796000 0.556135 0.077 Uiso 1 1 calc R U . . .
C43 C 0.17841(19) 0.8751(3) 0.5131(2) 0.0529(10) Uani 1 1 d . . . . .
H43 H 0.154911 0.920784 0.520579 0.063 Uiso 1 1 calc R U . . .
C44 C 0.23111(18) 0.8853(3) 0.4808(2) 0.0455(9) Uani 1 1 d . . . . .
C45 C 0.25223(17) 0.9604(2) 0.4575(2) 0.0428(8) Uani 1 1 d . . . . .
H45 H 0.229905 1.006965 0.466038 0.051 Uiso 1 1 calc R U . . .
C46 C 0.30252(17) 0.9694(2) 0.4237(2) 0.0412(8) Uani 1 1 d . . . . .
H46 H 0.313664 1.021065 0.406689 0.049 Uiso 1 1 calc R U . . .
C47 C 0.33986(16) 0.9002(2) 0.4133(2) 0.0376(8) Uani 1 1 d . . . . .
C48 C 0.32102(16) 0.8251(2) 0.4385(2) 0.0389(8) Uani 1 1 d . . . . .
C49 C 0.26656(17) 0.8153(2) 0.4705(2) 0.0405(8) Uani 1 1 d . . . . .
C50 C 0.0332(2) 0.5716(3) 0.1342(3) 0.0638(12) Uani 1 1 d . . . . .
F1A F 0.0328(3) 0.6143(9) 0.0599(11) 0.099(5) Uani 0.54(2) 1 d . . P B 1
F2A F 0.0287(9) 0.6155(18) 0.1897(14) 0.172(11) Uani 0.54(2) 1 d . U P B 1
F3A F -0.0145(6) 0.5259(11) 0.1110(10) 0.086(4) Uani 0.54(2) 1 d . U P B 1
F1B F 0.0423(6) 0.6501(8) 0.1211(16) 0.101(8) Uani 0.46(2) 1 d . . P B 2
F2B F 0.0157(6) 0.5786(9) 0.2113(8) 0.071(3) Uani 0.46(2) 1 d . U P B 2
F3B F -0.0098(8) 0.5472(14) 0.0886(11) 0.102(8) Uani 0.46(2) 1 d . U P B 2
C51 C 0.09026(16) 0.5223(2) 0.1420(2) 0.0413(8) Uani 1 1 d . . . . .
C52 C 0.08854(16) 0.4491(2) 0.1006(2) 0.0416(8) Uani 1 1 d . . . . .
H52 H 0.052559 0.430616 0.070919 0.050 Uiso 1 1 calc R U . . .
C53 C 0.13919(15) 0.4031(2) 0.1023(2) 0.0364(7) Uani 1 1 d . . . . .
C54 C 0.13626(19) 0.3275(3) 0.0501(3) 0.0535(10) Uani 1 1 d . . . . .
C55 C 0.07346(16) 0.3263(2) 0.3321(3) 0.0457(9) Uani 1 1 d . . . . .
C56 C 0.13586(15) 0.3477(2) 0.3149(2) 0.0363(7) Uani 1 1 d . . . . .
C57 C 0.17793(16) 0.2870(2) 0.3224(2) 0.0404(8) Uani 1 1 d . . . . .
H57 H 0.166949 0.234866 0.338202 0.049 Uiso 1 1 calc R U . . .
C58 C 0.23587(16) 0.3003(2) 0.3076(2) 0.0368(7) Uani 1 1 d . . . . .
C59 C 0.27854(17) 0.2292(2) 0.3174(2) 0.0434(8) Uani 1 1 d . . . . .
C60 C 0.2476(3) 0.4137(3) 0.5439(3) 0.0674(14) Uani 1 1 d . . . . .
C61 C 0.2693(2) 0.4432(2) 0.4636(2) 0.0479(9) Uani 1 1 d . . . . .
C62 C 0.3295(2) 0.4387(2) 0.4572(2) 0.0499(10) Uani 1 1 d . . . . .
H62 H 0.355091 0.410973 0.498398 0.060 Uiso 1 1 calc R U . . .
C63 C 0.35213(17) 0.4746(2) 0.3912(2) 0.0414(8) Uani 1 1 d . . . . .
C64 C 0.41882(19) 0.4747(3) 0.3914(3) 0.0512(10) Uani 1 1 d . . . . .

loop_
_atom_site_aniso_label
_atom_site_aniso_U_11
_atom_site_aniso_U_22
_atom_site_aniso_U_33
_atom_site_aniso_U_23
_atom_site_aniso_U_13
_atom_site_aniso_U_12
Eu1 0.02504(10) 0.02811(10) 0.02499(10) 0.00198(7) 0.00137(7) -0.00404(7)
F4 0.158(4) 0.164(4) 0.122(3) -0.107(3) 0.090(3) -0.086(3)
F5 0.184(4) 0.0560(19) 0.118(3) -0.036(2) -0.052(3) 0.029(2)
F6 0.0669(18) 0.083(2) 0.116(3) -0.0477(19) -0.0154(17) -0.0182(16)
F7 0.0718(19) 0.104(2) 0.083(2) -0.0125(17) 0.0470(16) -0.0208(17)
F8 0.0301(12) 0.094(2) 0.095(2) 0.0378(17) -0.0028(12) -0.0113(12)
F9 0.0506(14) 0.0564(15) 0.108(2) 0.0164(15) 0.0153(14) -0.0213(12)
F10 0.0587(16) 0.0720(18) 0.095(2) -0.0034(16) -0.0198(15) 0.0157(14)
F11 0.121(3) 0.0735(19) 0.0588(17) -0.0082(14) 0.0133(16) 0.0459(18)
F12 0.076(2) 0.0520(16) 0.163(3) 0.0467(19) 0.042(2) 0.0132(14)
F13 0.133(3) 0.117(3) 0.0585(19) -0.0070(19) 0.039(2) 0.000(2)
F14 0.191(4) 0.134(3) 0.095(3) 0.079(3) 0.064(3) 0.083(3)
F15 0.149(4) 0.145(4) 0.074(2) 0.039(2) 0.008(2) -0.078(3)
F16 0.0412(13) 0.0546(16) 0.131(3) -0.0152(16) -0.0051(15) -0.0029(12)
F17 0.0633(17) 0.085(2) 0.0721(18) 0.0030(15) -0.0233(14) 0.0278(15)
F18 0.0569(15) 0.0786(19) 0.0697(17) -0.0108(14) 0.0002(13) 0.0181(14)
O1 0.0351(13) 0.0408(14) 0.0502(15) 0.0096(11) 0.0023(11) -0.0128(10)
O2 0.0361(12) 0.0380(13) 0.0305(12) 0.0022(10) 0.0002(9) -0.0006(10)
O3 0.0317(12) 0.0427(13) 0.0337(12) -0.0041(10) 0.0014(9) -0.0047(10)
O4 0.0320(12) 0.0374(13) 0.0336(12) 0.0061(10) 0.0046(9) -0.0038(10)
O5 0.0313(11) 0.0309(11) 0.0346(12) 0.0019(9) 0.0035(9) -0.0052(9)
O6 0.0508(15) 0.0385(13) 0.0303(12) 0.0041(10) 0.0015(11) -0.0026(11)
O7 0.0349(13) 0.0345(12) 0.0361(13) 0.0010(10) -0.0051(10) -0.0022(9)
N1 0.0325(14) 0.0367(15) 0.0255(13) 0.0006(11) 0.0051(11) -0.0050(11)
N2 0.0288(13) 0.0364(15) 0.0317(14) -0.0010(11) 0.0071(11) -0.0018(11)
N3 0.0230(12) 0.0350(14) 0.0265(13) 0.0026(11) 0.0011(10) 0.0007(10)
N4 0.0258(13) 0.0313(14) 0.0322(14) 0.0013(10) 0.0014(11) -0.0017(10)
N5 0.0223(12) 0.0363(14) 0.0308(13) -0.0012(11) 0.0056(10) -0.0021(11)
C1 0.0380(18) 0.0432(19) 0.0294(17) -0.0051(14) 0.0101(14) -0.0094(15)
C2 0.054(2) 0.045(2) 0.039(2) -0.0011(16) 0.0185(17) -0.0103(17)
C3 0.064(3) 0.058(3) 0.059(3) 0.000(2) 0.035(2) -0.017(2)
C4 0.053(3) 0.063(3) 0.077(3) -0.008(2) 0.038(2) -0.010(2)
C5 0.040(2) 0.052(2) 0.059(2) -0.0043(19) 0.0209(18) -0.0015(17)
C6 0.0357(18) 0.0408(19) 0.0363(18) -0.0051(15) 0.0120(14) -0.0052(15)
C7 0.0277(15) 0.0324(16) 0.0242(15) -0.0008(12) 0.0022(12) -0.0040(12)
C8 0.0304(16) 0.0376(18) 0.0368(18) 0.0009(14) 0.0051(13) 0.0029(14)
C9 0.0381(19) 0.0397(19) 0.049(2) -0.0066(16) 0.0065(16) 0.0020(15)
C10A 0.039(5) 0.038(4) 0.032(4) 0.012(3) 0.003(4) 0.003(4)
C11A 0.058(6) 0.047(5) 0.061(6) 0.016(4) -0.018(4) -0.002(4)
C12A 0.062(7) 0.035(4) 0.054(6) 0.005(4) -0.007(5) 0.000(5)
C10B 0.042(5) 0.042(5) 0.080(8) -0.005(5) 0.011(5) 0.000(4)
C11B 0.138(15) 0.051(6) 0.085(10) 0.027(6) 0.040(9) 0.013(7)
C12B 0.061(8) 0.040(6) 0.133(14) -0.016(7) 0.006(8) 0.003(5)
C13 0.0227(14) 0.0363(16) 0.0237(14) 0.0012(12) 0.0014(11) -0.0006(12)
C14 0.0281(15) 0.0300(16) 0.0312(16) -0.0001(13) 0.0005(12) -0.0001(12)
C15 0.0276(15) 0.0299(16) 0.0318(16) 0.0049(13) 0.0006(12) -0.0048(12)
C16 0.0237(15) 0.0334(17) 0.0385(17) 0.0068(13) 0.0041(13) -0.0015(12)
C17 0.0228(14) 0.0351(16) 0.0263(15) 0.0011(12) 0.0017(11) 0.0012(12)
C18 0.0236(14) 0.0366(17) 0.0250(15) 0.0031(12) 0.0010(11) 0.0019(12)
C19 0.0279(15) 0.0361(17) 0.0243(15) 0.0008(12) -0.0005(12) 0.0014(13)
C20 0.0328(17) 0.0367(18) 0.0364(18) 0.0017(14) 0.0006(13) 0.0004(14)
C21 0.0409(19) 0.0349(18) 0.046(2) -0.0029(15) 0.0001(16) 0.0037(15)
C22 0.0368(19) 0.047(2) 0.043(2) -0.0071(16) 0.0051(15) 0.0085(16)
C23 0.0294(17) 0.045(2) 0.0422(19) -0.0019(16) 0.0039(14) 0.0022(14)
C24 0.0274(16) 0.0338(16) 0.0310(16) -0.0002(13) 0.0002(12) 0.0009(13)
C25 0.0256(16) 0.0385(18) 0.0427(19) -0.0028(15) 0.0096(13) -0.0040(13)
C26 0.0260(16) 0.0406(19) 0.046(2) -0.0068(15) 0.0026(14) 0.0011(14)
C27 0.037(2) 0.045(2) 0.079(3) -0.017(2) 0.0076(19) -0.0075(17)
C28 0.041(2) 0.094(4) 0.098(4) -0.051(3) 0.003(2) -0.010(2)
C29 0.063(3) 0.042(3) 0.148(6) -0.007(3) 0.020(3) -0.007(2)
C30 0.041(2) 0.042(2) 0.052(2) 0.0015(17) 0.0085(17) -0.0012(16)
C31 0.048(2) 0.038(2) 0.061(3) 0.0059(18) 0.0017(19) -0.0051(17)
C32 0.050(2) 0.040(2) 0.059(3) 0.0055(18) 0.006(2) -0.0057(17)
C33 0.042(2) 0.040(2) 0.051(2) -0.0051(16) 0.0026(17) -0.0092(16)
C34 0.0408(19) 0.0400(19) 0.0390(19) -0.0004(15) -0.0025(15) -0.0015(15)
C35 0.044(2) 0.051(2) 0.042(2) -0.0019(17) -0.0009(16) 0.0080(17)
C36 0.054(2) 0.040(2) 0.043(2) -0.0034(16) 0.0003(17) 0.0129(17)
C37 0.054(2) 0.0387(19) 0.0319(18) -0.0044(15) -0.0039(15) 0.0037(16)
C38 0.077(3) 0.038(2) 0.036(2) -0.0043(16) -0.0043(19) 0.0043(19)
C39 0.076(3) 0.042(2) 0.034(2) -0.0029(16) 0.0011(19) -0.012(2)
C40 0.067(3) 0.051(2) 0.0267(18) -0.0009(16) -0.0031(17) -0.015(2)
C41 0.071(3) 0.071(3) 0.0297(19) -0.0030(19) 0.0076(19) -0.026(2)
C42 0.063(3) 0.089(4) 0.044(2) -0.009(2) 0.016(2) -0.018(3)
C43 0.052(2) 0.075(3) 0.0328(19) -0.0095(19) 0.0091(17) -0.001(2)
C44 0.048(2) 0.056(2) 0.0314(18) -0.0039(16) 0.0014(15) -0.0011(18)
C45 0.047(2) 0.045(2) 0.0350(19) -0.0065(16) 0.0001(15) 0.0065(17)
C46 0.047(2) 0.0366(18) 0.0380(19) -0.0013(15) -0.0009(16) 0.0008(16)
C47 0.0403(19) 0.0395(19) 0.0309(17) -0.0053(14) -0.0027(14) -0.0013(15)
C48 0.047(2) 0.0376(18) 0.0302(17) -0.0032(14) -0.0035(15) -0.0006(15)
C49 0.049(2) 0.048(2) 0.0224(16) -0.0054(14) -0.0044(14) -0.0101(16)
C50 0.045(2) 0.070(3) 0.072(3) 0.000(3) -0.010(2) 0.013(2)
F1A 0.067(4) 0.090(7) 0.130(11) 0.046(7) -0.020(4) 0.018(4)
F2A 0.098(13) 0.21(2) 0.180(18) -0.146(15) -0.081(10) 0.106(14)
F3A 0.028(4) 0.106(6) 0.121(11) 0.005(6) 0.001(5) 0.006(3)
F1B 0.078(7) 0.081(8) 0.150(18) 0.043(11) 0.032(9) 0.042(6)
F2B 0.036(3) 0.121(10) 0.057(4) -0.028(5) 0.009(3) 0.010(5)
F3B 0.063(9) 0.170(18) 0.061(7) -0.059(9) -0.036(6) 0.051(10)
C51 0.0366(19) 0.051(2) 0.0346(19) 0.0034(16) -0.0009(15) 0.0023(16)
C52 0.0335(18) 0.054(2) 0.0341(18) -0.0013(16) -0.0070(14) -0.0063(16)
C53 0.0377(18) 0.0423(19) 0.0287(16) -0.0008(14) 0.0030(13) -0.0086(15)
C54 0.052(2) 0.056(3) 0.050(2) -0.019(2) -0.0028(19) -0.009(2)
C55 0.0358(19) 0.051(2) 0.051(2) 0.0104(18) 0.0070(16) -0.0099(17)
C56 0.0341(17) 0.0435(19) 0.0308(17) 0.0017(14) 0.0020(13) -0.0069(15)
C57 0.0423(19) 0.0387(19) 0.0397(19) 0.0077(15) 0.0035(15) -0.0078(15)
C58 0.0404(19) 0.0362(18) 0.0325(17) 0.0011(14) -0.0003(14) -0.0024(15)
C59 0.045(2) 0.0356(19) 0.050(2) 0.0044(16) 0.0074(17) 0.0008(15)
C60 0.100(4) 0.059(3) 0.039(2) 0.014(2) -0.005(2) -0.022(3)
C61 0.072(3) 0.0345(19) 0.0351(19) 0.0010(15) -0.0006(18) -0.0033(18)
C62 0.065(3) 0.041(2) 0.039(2) 0.0007(16) -0.0119(18) 0.0074(18)
C63 0.048(2) 0.0325(17) 0.041(2) -0.0025(15) -0.0062(16) 0.0019(16)
C64 0.049(2) 0.046(2) 0.053(2) -0.0066(19) -0.0163(19) 0.0121(18)

loop_
_atom_type_symbol
_atom_type_description
_atom_type_scat_dispersion_real
_atom_type_scat_dispersion_imag
_atom_type_scat_source
C C 0.0181 0.0091 'International Tables Vol C Tables 4.2.6.8 and 6.1.1.4'
H H 0.0000 0.0000 'International Tables Vol C Tables 4.2.6.8 and 6.1.1.4'
Eu Eu -8.9294 11.1857 'International Tables Vol C Tables 4.2.6.8 and 6.1.1.4'
F F 0.0727 0.0534 'International Tables Vol C Tables 4.2.6.8 and 6.1.1.4'
N N 0.0311 0.0180 'International Tables Vol C Tables 4.2.6.8 and 6.1.1.4'
O O 0.0492 0.0322 'International Tables Vol C Tables 4.2.6.8 and 6.1.1.4'

loop_
_exptl_crystal_face_index_h
_exptl_crystal_face_index_k
_exptl_crystal_face_index_l
_exptl_crystal_face_perp_dist
0 -1 0 0.0304
0 1 0 0.0304
0 0 -1 0.3436
0 0 1 0.3856
-1 0 0 0.0166
1 0 0 0.0136

loop_
_geom_angle_atom_site_label_1
_geom_angle_atom_site_label_2
_geom_angle_atom_site_label_3
_geom_angle
_geom_angle_site_symmetry_1
_geom_angle_site_symmetry_3
_geom_angle_publ_flag
O2 Eu1 O6 121.87(8) . . ?
O2 Eu1 O7 151.71(8) . . ?
O2 Eu1 N1 65.79(8) . . ?
O2 Eu1 N3 78.23(8) . . ?
O2 Eu1 N4 103.10(8) . . ?
O3 Eu1 O2 68.56(8) . . ?
O3 Eu1 O6 132.56(8) . . ?
O3 Eu1 O7 126.50(8) . . ?
O3 Eu1 N1 133.80(8) . . ?
O3 Eu1 N3 112.86(8) . . ?
O3 Eu1 N4 70.62(8) . . ?
O4 Eu1 O2 73.00(8) . . ?
O4 Eu1 O3 72.51(8) . . ?
O4 Eu1 O5 73.34(8) . . ?
O4 Eu1 O6 68.60(8) . . ?
O4 Eu1 O7 131.76(8) . . ?
O4 Eu1 N1 87.72(8) . . ?
O4 Eu1 N3 146.20(8) . . ?
O4 Eu1 N4 141.44(8) . . ?
O5 Eu1 O2 133.27(8) . . ?
O5 Eu1 O3 71.02(8) . . ?
O5 Eu1 O6 72.63(8) . . ?
O5 Eu1 O7 73.79(7) . . ?
O5 Eu1 N1 142.79(8) . . ?
O5 Eu1 N3 140.46(8) . . ?
O5 Eu1 N4 84.34(8) . . ?
O6 Eu1 N1 70.67(8) . . ?
O6 Eu1 N3 114.58(8) . . ?
O6 Eu1 N4 133.93(9) . . ?
O7 Eu1 O6 68.47(9) . . ?
O7 Eu1 N1 97.99(8) . . ?
O7 Eu1 N3 73.72(8) . . ?
O7 Eu1 N4 66.96(9) . . ?
N3 Eu1 N1 64.15(8) . . ?
N4 Eu1 N1 126.60(8) . . ?
N4 Eu1 N3 62.45(8) . . ?
C15 O1 C30 119.8(3) . . ?
C51 O2 Eu1 131.8(2) . . ?
C53 O3 Eu1 133.8(2) . . ?
C56 O4 Eu1 133.4(2) . . ?
C58 O5 Eu1 133.8(2) . . ?
C61 O6 Eu1 132.1(3) . . ?
C63 O7 Eu1 132.5(2) . . ?
C1 N1 Eu1 129.7(2) . . ?
C7 N1 Eu1 113.4(2) . . ?
C7 N1 C1 104.4(3) . . ?
C6 N2 C8 124.5(3) . . ?
C7 N2 C6 105.7(3) . . ?
C7 N2 C8 128.1(3) . . ?
C13 N3 Eu1 119.72(19) . . ?
C17 N3 Eu1 122.3(2) . . ?
C17 N3 C13 117.7(3) . . ?
C18 N4 Eu1 118.3(2) . . ?
C18 N4 C19 105.6(3) . . ?
C19 N4 Eu1 132.1(2) . . ?
C18 N5 C24 106.2(3) . . ?
C18 N5 C25 130.8(3) . . ?
C24 N5 C25 122.8(3) . . ?
N1 C1 C6 109.5(3) . . ?
C2 C1 N1 129.7(4) . . ?
C2 C1 C6 120.8(3) . . ?
C1 C2 H2 122.0 . . ?
C3 C2 C1 116.1(4) . . ?
C3 C2 H2 122.0 . . ?
C2 C3 H3 118.7 . . ?
C2 C3 C4 122.7(4) . . ?
C4 C3 H3 118.7 . . ?
C3 C4 H4 119.0 . . ?
C5 C4 C3 122.0(4) . . ?
C5 C4 H4 119.0 . . ?
C4 C5 H5 122.3 . . ?
C4 C5 C6 115.3(4) . . ?
C6 C5 H5 122.3 . . ?
N2 C6 C1 106.2(3) . . ?
N2 C6 C5 130.7(4) . . ?
C5 C6 C1 123.1(3) . . ?
N1 C7 N2 114.1(3) . . ?
N1 C7 C13 120.4(3) . . ?
N2 C7 C13 125.5(3) . . ?
N2 C8 H8A 108.6 . . ?
N2 C8 H8B 108.6 . . ?
N2 C8 C9 114.6(3) . . ?
H8A C8 H8B 107.6 . . ?
C9 C8 H8A 108.6 . . ?
C9 C8 H8B 108.6 . . ?
C8 C9 H9AA 109.9 . . ?
C8 C9 H9AB 109.9 . . ?
C8 C9 H9BC 107.5 . . ?
C8 C9 H9BD 107.5 . . ?
C8 C9 C10A 109.1(4) . . ?
H9AA C9 H9AB 108.3 . . ?
H9BC C9 H9BD 107.0 . . ?
C10A C9 H9AA 109.9 . . ?
C10A C9 H9AB 109.9 . . ?
C10B C9 C8 119.2(5) . . ?
C10B C9 H9BC 107.5 . . ?
C10B C9 H9BD 107.5 . . ?
C9 C10A H10A 108.1 . . ?
C11A C10A C9 112.9(8) . . ?
C11A C10A H10A 108.1 . . ?
C11A C10A C12A 111.1(8) . . ?
C12A C10A C9 108.5(7) . . ?
C12A C10A H10A 108.1 . . ?
C10A C11A H11A 109.5 . . ?
C10A C11A H11B 109.5 . . ?
C10A C11A H11C 109.5 . . ?
H11A C11A H11B 109.5 . . ?
H11A C11A H11C 109.5 . . ?
H11B C11A H11C 109.5 . . ?
C10A C12A H12A 109.5 . . ?
C10A C12A H12B 109.5 . . ?
C10A C12A H12C 109.5 . . ?
H12A C12A H12B 109.5 . . ?
H12A C12A H12C 109.5 . . ?
H12B C12A H12C 109.5 . . ?
C9 C10B H10B 109.0 . . ?
C9 C10B C11B 108.2(10) . . ?
C9 C10B C12B 112.2(10) . . ?
C11B C10B H10B 109.0 . . ?
C11B C10B C12B 109.5(11) . . ?
C12B C10B H10B 109.0 . . ?
C10B C11B H11D 109.5 . . ?
C10B C11B H11E 109.5 . . ?
C10B C11B H11F 109.5 . . ?
H11D C11B H11E 109.5 . . ?
H11D C11B H11F 109.5 . . ?
H11E C11B H11F 109.5 . . ?
C10B C12B H12D 109.5 . . ?
C10B C12B H12E 109.5 . . ?
C10B C12B H12F 109.5 . . ?
H12D C12B H12E 109.5 . . ?
H12D C12B H12F 109.5 . . ?
H12E C12B H12F 109.5 . . ?
N3 C13 C7 113.4(3) . . ?
N3 C13 C14 123.6(3) . . ?
C14 C13 C7 122.9(3) . . ?
C13 C14 H14 120.9 . . ?
C13 C14 C15 118.2(3) . . ?
C15 C14 H14 120.9 . . ?
O1 C15 C14 116.1(3) . . ?
O1 C15 C16 124.7(3) . . ?
C16 C15 C14 119.2(3) . . ?
C15 C16 H16 120.5 . . ?
C15 C16 C17 118.9(3) . . ?
C17 C16 H16 120.5 . . ?
N3 C17 C16 122.4(3) . . ?
N3 C17 C18 112.6(3) . . ?
C16 C17 C18 125.0(3) . . ?
N4 C18 N5 112.4(3) . . ?
N4 C18 C17 120.0(3) . . ?
N5 C18 C17 127.5(3) . . ?
N4 C19 C20 130.2(3) . . ?
N4 C19 C24 109.4(3) . . ?
C20 C19 C24 120.4(3) . . ?
C19 C20 H20 121.4 . . ?
C21 C20 C19 117.3(3) . . ?
C21 C20 H20 121.4 . . ?
C20 C21 H21 119.1 . . ?
C20 C21 C22 121.8(3) . . ?
C22 C21 H21 119.1 . . ?
C21 C22 H22 119.2 . . ?
C23 C22 C21 121.6(3) . . ?
C23 C22 H22 119.2 . . ?
C22 C23 H23 121.7 . . ?
C22 C23 C24 116.6(3) . . ?
C24 C23 H23 121.7 . . ?
N5 C24 C19 106.4(3) . . ?
N5 C24 C23 131.3(3) . . ?
C19 C24 C23 122.3(3) . . ?
N5 C25 H25A 109.0 . . ?
N5 C25 H25B 109.0 . . ?
N5 C25 C26 112.7(3) . . ?
H25A C25 H25B 107.8 . . ?
C26 C25 H25A 109.0 . . ?
C26 C25 H25B 109.0 . . ?
C25 C26 H26A 108.8 . . ?
C25 C26 H26B 108.8 . . ?
C25 C26 C27 113.7(3) . . ?
H26A C26 H26B 107.7 . . ?
C27 C26 H26A 108.8 . . ?
C27 C26 H26B 108.8 . . ?
C26 C27 H27 107.3 . . ?
C28 C27 C26 109.4(4) . . ?
C28 C27 H27 107.3 . . ?
C29 C27 C26 114.4(4) . . ?
C29 C27 H27 107.3 . . ?
C29 C27 C28 110.9(4) . . ?
C27 C28 H28A 109.5 . . ?
C27 C28 H28B 109.5 . . ?
C27 C28 H28C 109.5 . . ?
H28A C28 H28B 109.5 . . ?
H28A C28 H28C 109.5 . . ?
H28B C28 H28C 109.5 . . ?
C27 C29 H29A 109.5 . . ?
C27 C29 H29B 109.5 . . ?
C27 C29 H29C 109.5 . . ?
H29A C29 H29B 109.5 . . ?
H29A C29 H29C 109.5 . . ?
H29B C29 H29C 109.5 . . ?
O1 C30 H30A 110.1 . . ?
O1 C30 H30B 110.1 . . ?
O1 C30 C31 108.0(3) . . ?
H30A C30 H30B 108.4 . . ?
C31 C30 H30A 110.1 . . ?
C31 C30 H30B 110.1 . . ?
C30 C31 H31A 108.2 . . ?
C30 C31 H31B 108.2 . . ?
H31A C31 H31B 107.4 . . ?
C32 C31 C30 116.2(4) . . ?
C32 C31 H31A 108.2 . . ?
C32 C31 H31B 108.2 . . ?
C31 C32 H32A 108.3 . . ?
C31 C32 H32B 108.3 . . ?
C31 C32 C33 115.8(4) . . ?
H32A C32 H32B 107.4 . . ?
C33 C32 H32A 108.3 . . ?
C33 C32 H32B 108.3 . . ?
C32 C33 H33A 108.7 . . ?
C32 C33 H33B 108.7 . . ?
H33A C33 H33B 107.6 . . ?
C34 C33 C32 114.4(3) . . ?
C34 C33 H33A 108.7 . . ?
C34 C33 H33B 108.7 . . ?
C35 C34 C33 119.6(4) . . ?
C35 C34 C47 117.9(4) . . ?
C47 C34 C33 122.5(3) . . ?
C34 C35 H35 119.0 . . ?
C36 C35 C34 122.0(4) . . ?
C36 C35 H35 119.0 . . ?
C35 C36 H36 119.3 . . ?
C37 C36 C35 121.4(4) . . ?
C37 C36 H36 119.3 . . ?
C36 C37 C38 124.2(4) . . ?
C36 C37 C48 117.9(4) . . ?
C38 C37 C48 117.9(4) . . ?
C37 C38 H38 118.3 . . ?
C39 C38 C37 123.5(4) . . ?
C39 C38 H38 118.3 . . ?
C38 C39 H39 120.1 . . ?
C38 C39 C40 119.9(4) . . ?
C40 C39 H39 120.1 . . ?
C41 C40 C39 120.5(4) . . ?
C41 C40 C49 121.0(4) . . ?
C49 C40 C39 118.4(4) . . ?
C40 C41 H41 120.4 . . ?
C40 C41 C42 119.3(4) . . ?
C42 C41 H41 120.4 . . ?
C41 C42 H42 119.8 . . ?
C43 C42 C41 120.4(4) . . ?
C43 C42 H42 119.8 . . ?
C42 C43 H43 119.1 . . ?
C42 C43 C44 121.8(5) . . ?
C44 C43 H43 119.1 . . ?
C43 C44 C45 123.8(4) . . ?
C43 C44 C49 118.4(4) . . ?
C45 C44 C49 117.9(4) . . ?
C44 C45 H45 118.3 . . ?
C46 C45 C44 123.3(4) . . ?
C46 C45 H45 118.3 . . ?
C45 C46 H46 119.8 . . ?
C45 C46 C47 120.3(4) . . ?
C47 C46 H46 119.8 . . ?
C34 C47 C46 121.7(3) . . ?
C48 C47 C34 120.7(3) . . ?
C48 C47 C46 117.6(3) . . ?
C47 C48 C37 119.9(3) . . ?
C47 C48 C49 121.9(3) . . ?
C49 C48 C37 118.2(3) . . ?
C40 C49 C44 119.1(4) . . ?
C40 C49 C48 122.1(4) . . ?
C48 C49 C44 118.9(3) . . ?
F1A C50 C51 104.5(7) . . ?
F2A C50 F1A 110.7(13) . . ?
F2A C50 F3A 114.6(15) . . ?
F2A C50 C51 115.5(7) . . ?
F3A C50 F1A 97.7(7) . . ?
F3A C50 C51 111.9(8) . . ?
F1B C50 F2B 97.6(11) . . ?
F1B C50 C51 112.6(6) . . ?
F2B C50 C51 108.6(8) . . ?
F3B C50 F1B 110.9(11) . . ?
F3B C50 F2B 105.9(12) . . ?
F3B C50 C51 118.8(10) . . ?
O2 C51 C50 114.8(4) . . ?
O2 C51 C52 127.8(4) . . ?
C52 C51 C50 117.4(3) . . ?
C51 C52 H52 119.8 . . ?
C53 C52 C51 120.3(3) . . ?
C53 C52 H52 119.8 . . ?
O3 C53 C52 127.3(3) . . ?
O3 C53 C54 114.5(3) . . ?
C52 C53 C54 118.2(3) . . ?
F4 C54 F5 105.9(5) . . ?
F4 C54 F6 108.7(4) . . ?
F4 C54 C53 111.9(4) . . ?
F5 C54 C53 110.2(3) . . ?
F6 C54 F5 104.5(4) . . ?
F6 C54 C53 115.0(4) . . ?
F7 C55 F8 108.2(4) . . ?
F7 C55 C56 110.1(3) . . ?
F8 C55 C56 110.6(3) . . ?
F9 C55 F7 106.7(3) . . ?
F9 C55 F8 106.8(3) . . ?
F9 C55 C56 114.2(3) . . ?
O4 C56 C55 113.2(3) . . ?
O4 C56 C57 129.0(3) . . ?
C57 C56 C55 117.7(3) . . ?
C56 C57 H57 119.0 . . ?
C56 C57 C58 122.1(3) . . ?
C58 C57 H57 119.0 . . ?
O5 C58 C57 128.3(3) . . ?
O5 C58 C59 113.9(3) . . ?
C57 C58 C59 117.8(3) . . ?
F10 C59 C58 112.3(3) . . ?
F11 C59 F10 106.1(4) . . ?
F11 C59 F12 107.8(4) . . ?
F11 C59 C58 110.7(3) . . ?
F12 C59 F10 105.5(3) . . ?
F12 C59 C58 114.0(3) . . ?
F13 C60 C61 109.6(4) . . ?
F14 C60 F13 104.8(4) . . ?
F14 C60 F15 112.7(5) . . ?
F14 C60 C61 112.6(5) . . ?
F15 C60 F13 103.4(5) . . ?
F15 C60 C61 113.0(4) . . ?
O6 C61 C60 113.2(4) . . ?
O6 C61 C62 128.1(4) . . ?
C62 C61 C60 118.6(4) . . ?
C61 C62 H62 119.7 . . ?
C63 C62 C61 120.5(4) . . ?
C63 C62 H62 119.7 . . ?
O7 C63 C62 127.2(4) . . ?
O7 C63 C64 114.3(4) . . ?
C62 C63 C64 118.4(3) . . ?
F16 C64 F18 104.8(4) . . ?
F16 C64 C63 111.6(3) . . ?
F17 C64 F16 108.3(3) . . ?
F17 C64 F18 106.0(3) . . ?
F17 C64 C63 114.7(4) . . ?
F18 C64 C63 110.9(3) . . ?

loop_
_geom_bond_atom_site_label_1
_geom_bond_atom_site_label_2
_geom_bond_distance
_geom_bond_site_symmetry_2
_geom_bond_publ_flag
Eu1 O2 2.451(2) . ?
Eu1 O3 2.430(2) . ?
Eu1 O4 2.394(2) . ?
Eu1 O5 2.400(2) . ?
Eu1 O6 2.459(2) . ?
Eu1 O7 2.455(2) . ?
Eu1 N1 2.581(3) . ?
Eu1 N3 2.576(3) . ?
Eu1 N4 2.564(3) . ?
F4 C54 1.276(5) . ?
F5 C54 1.311(6) . ?
F6 C54 1.306(5) . ?
F7 C55 1.322(5) . ?
F8 C55 1.324(4) . ?
F9 C55 1.317(5) . ?
F10 C59 1.319(5) . ?
F11 C59 1.303(5) . ?
F12 C59 1.318(4) . ?
F13 C60 1.329(6) . ?
F14 C60 1.291(6) . ?
F15 C60 1.300(6) . ?
F16 C64 1.330(5) . ?
F17 C64 1.329(5) . ?
F18 C64 1.339(5) . ?
O1 C15 1.355(4) . ?
O1 C30 1.412(4) . ?
O2 C51 1.250(4) . ?
O3 C53 1.253(4) . ?
O4 C56 1.248(4) . ?
O5 C58 1.244(4) . ?
O6 C61 1.246(5) . ?
O7 C63 1.241(4) . ?
N1 C1 1.397(4) . ?
N1 C7 1.322(4) . ?
N2 C6 1.389(4) . ?
N2 C7 1.362(4) . ?
N2 C8 1.470(4) . ?
N3 C13 1.350(4) . ?
N3 C17 1.349(4) . ?
N4 C18 1.330(4) . ?
N4 C19 1.386(4) . ?
N5 C18 1.378(4) . ?
N5 C24 1.385(4) . ?
N5 C25 1.465(4) . ?
C1 C2 1.396(5) . ?
C1 C6 1.398(5) . ?
C2 H2 0.9500 . ?
C2 C3 1.384(6) . ?
C3 H3 0.9500 . ?
C3 C4 1.391(7) . ?
C4 H4 0.9500 . ?
C4 C5 1.385(6) . ?
C5 H5 0.9500 . ?
C5 C6 1.393(5) . ?
C7 C13 1.472(4) . ?
C8 H8A 0.9900 . ?
C8 H8B 0.9900 . ?
C8 C9 1.527(5) . ?
C9 H9AA 0.9900 . ?
C9 H9AB 0.9900 . ?
C9 H9BC 0.9900 . ?
C9 H9BD 0.9900 . ?
C9 C10A 1.624(9) . ?
C9 C10B 1.430(11) . ?
C10A H10A 1.0000 . ?
C10A C11A 1.521(13) . ?
C10A C12A 1.532(14) . ?
C11A H11A 0.9800 . ?
C11A H11B 0.9800 . ?
C11A H11C 0.9800 . ?
C12A H12A 0.9800 . ?
C12A H12B 0.9800 . ?
C12A H12C 0.9800 . ?
C10B H10B 1.0000 . ?
C10B C11B 1.498(19) . ?
C10B C12B 1.538(17) . ?
C11B H11D 0.9800 . ?
C11B H11E 0.9800 . ?
C11B H11F 0.9800 . ?
C12B H12D 0.9800 . ?
C12B H12E 0.9800 . ?
C12B H12F 0.9800 . ?
C13 C14 1.381(4) . ?
C14 H14 0.9500 . ?
C14 C15 1.393(4) . ?
C15 C16 1.388(5) . ?
C16 H16 0.9500 . ?
C16 C17 1.394(4) . ?
C17 C18 1.474(4) . ?
C19 C20 1.399(5) . ?
C19 C24 1.399(5) . ?
C20 H20 0.9500 . ?
C20 C21 1.379(5) . ?
C21 H21 0.9500 . ?
C21 C22 1.408(5) . ?
C22 H22 0.9500 . ?
C22 C23 1.374(5) . ?
C23 H23 0.9500 . ?
C23 C24 1.400(5) . ?
C25 H25A 0.9900 . ?
C25 H25B 0.9900 . ?
C25 C26 1.517(5) . ?
C26 H26A 0.9900 . ?
C26 H26B 0.9900 . ?
C26 C27 1.530(5) . ?
C27 H27 1.0000 . ?
C27 C28 1.528(6) . ?
C27 C29 1.501(7) . ?
C28 H28A 0.9800 . ?
C28 H28B 0.9800 . ?
C28 H28C 0.9800 . ?
C29 H29A 0.9800 . ?
C29 H29B 0.9800 . ?
C29 H29C 0.9800 . ?
C30 H30A 0.9900 . ?
C30 H30B 0.9900 . ?
C30 C31 1.521(5) . ?
C31 H31A 0.9900 . ?
C31 H31B 0.9900 . ?
C31 C32 1.503(6) . ?
C32 H32A 0.9900 . ?
C32 H32B 0.9900 . ?
C32 C33 1.563(6) . ?
C33 H33A 0.9900 . ?
C33 H33B 0.9900 . ?
C33 C34 1.500(5) . ?
C34 C35 1.392(5) . ?
C34 C47 1.409(5) . ?
C35 H35 0.9500 . ?
C35 C36 1.391(6) . ?
C36 H36 0.9500 . ?
C36 C37 1.377(6) . ?
C37 C38 1.427(6) . ?
C37 C48 1.445(5) . ?
C38 H38 0.9500 . ?
C38 C39 1.340(6) . ?
C39 H39 0.9500 . ?
C39 C40 1.453(6) . ?
C40 C41 1.393(6) . ?
C40 C49 1.396(5) . ?
C41 H41 0.9500 . ?
C41 C42 1.410(7) . ?
C42 H42 0.9500 . ?
C42 C43 1.370(7) . ?
C43 H43 0.9500 . ?
C43 C44 1.391(6) . ?
C44 C45 1.413(6) . ?
C44 C49 1.446(6) . ?
C45 H45 0.9500 . ?
C45 C46 1.350(5) . ?
C46 H46 0.9500 . ?
C46 C47 1.460(5) . ?
C47 C48 1.404(5) . ?
C48 C49 1.425(5) . ?
C50 F1A 1.404(13) . ?
C50 F2A 1.179(13) . ?
C50 F3A 1.345(15) . ?
C50 F1B 1.348(13) . ?
C50 F2B 1.373(13) . ?
C50 F3B 1.222(16) . ?
C50 C51 1.536(6) . ?
C51 C52 1.392(6) . ?
C52 H52 0.9500 . ?
C52 C53 1.389(5) . ?
C53 C54 1.517(5) . ?
C55 C56 1.536(5) . ?
C56 C57 1.393(5) . ?
C57 H57 0.9500 . ?
C57 C58 1.399(5) . ?
C58 C59 1.533(5) . ?
C60 C61 1.540(6) . ?
C61 C62 1.399(6) . ?
C62 H62 0.9500 . ?
C62 C63 1.389(6) . ?
C63 C64 1.529(6) . ?

loop_
_geom_torsion_atom_site_label_1
_geom_torsion_atom_site_label_2
_geom_torsion_atom_site_label_3
_geom_torsion_atom_site_label_4
_geom_torsion
_geom_torsion_site_symmetry_1
_geom_torsion_site_symmetry_2
_geom_torsion_site_symmetry_3
_geom_torsion_site_symmetry_4
_geom_torsion_publ_flag
Eu1 O2 C51 C50 154.2(3) . . . . ?
Eu1 O2 C51 C52 -27.7(6) . . . . ?
Eu1 O3 C53 C52 21.3(5) . . . . ?
Eu1 O3 C53 C54 -159.6(3) . . . . ?
Eu1 O4 C56 C55 178.3(2) . . . . ?
Eu1 O4 C56 C57 -1.9(6) . . . . ?
Eu1 O5 C58 C57 2.2(6) . . . . ?
Eu1 O5 C58 C59 -177.9(2) . . . . ?
Eu1 O6 C61 C60 -161.8(3) . . . . ?
Eu1 O6 C61 C62 21.5(6) . . . . ?
Eu1 O7 C63 C62 -27.5(6) . . . . ?
Eu1 O7 C63 C64 155.5(2) . . . . ?
Eu1 N1 C1 C2 42.4(5) . . . . ?
Eu1 N1 C1 C6 -137.9(2) . . . . ?
Eu1 N1 C7 N2 145.4(2) . . . . ?
Eu1 N1 C7 C13 -35.9(3) . . . . ?
Eu1 N3 C13 C7 -4.3(3) . . . . ?
Eu1 N3 C13 C14 172.5(2) . . . . ?
Eu1 N3 C17 C16 -173.0(2) . . . . ?
Eu1 N3 C17 C18 9.3(3) . . . . ?
Eu1 N4 C18 N5 159.31(19) . . . . ?
Eu1 N4 C18 C17 -22.1(4) . . . . ?
Eu1 N4 C19 C20 26.6(5) . . . . ?
Eu1 N4 C19 C24 -155.3(2) . . . . ?
F7 C55 C56 O4 -72.9(4) . . . . ?
F7 C55 C56 C57 107.2(4) . . . . ?
F8 C55 C56 O4 46.6(5) . . . . ?
F8 C55 C56 C57 -133.3(4) . . . . ?
F9 C55 C56 O4 167.1(3) . . . . ?
F9 C55 C56 C57 -12.8(5) . . . . ?
F13 C60 C61 O6 -82.7(5) . . . . ?
F13 C60 C61 C62 94.3(5) . . . . ?
F14 C60 C61 O6 161.1(4) . . . . ?
F14 C60 C61 C62 -21.9(6) . . . . ?
F15 C60 C61 O6 32.0(6) . . . . ?
F15 C60 C61 C62 -151.0(5) . . . . ?
O1 C15 C16 C17 179.8(3) . . . . ?
O1 C30 C31 C32 49.7(5) . . . . ?
O2 C51 C52 C53 -0.6(6) . . . . ?
O3 C53 C54 F4 -64.5(5) . . . . ?
O3 C53 C54 F5 53.1(5) . . . . ?
O3 C53 C54 F6 170.8(4) . . . . ?
O4 C56 C57 C58 -0.2(6) . . . . ?
O5 C58 C59 F10 48.3(4) . . . . ?
O5 C58 C59 F11 -70.1(4) . . . . ?
O5 C58 C59 F12 168.2(3) . . . . ?
O6 C61 C62 C63 5.5(6) . . . . ?
O7 C63 C64 F16 61.7(5) . . . . ?
O7 C63 C64 F17 -174.7(3) . . . . ?
O7 C63 C64 F18 -54.7(5) . . . . ?
N1 C1 C2 C3 179.8(4) . . . . ?
N1 C1 C6 N2 -0.1(4) . . . . ?
N1 C1 C6 C5 179.4(3) . . . . ?
N1 C7 C13 N3 27.8(4) . . . . ?
N1 C7 C13 C14 -149.0(3) . . . . ?
N2 C7 C13 N3 -153.6(3) . . . . ?
N2 C7 C13 C14 29.6(5) . . . . ?
N2 C8 C9 C10A 155.7(5) . . . . ?
N2 C8 C9 C10B -174.7(7) . . . . ?
N3 C13 C14 C15 1.5(5) . . . . ?
N3 C17 C18 N4 8.6(4) . . . . ?
N3 C17 C18 N5 -173.0(3) . . . . ?
N4 C19 C20 C21 177.4(3) . . . . ?
N4 C19 C24 N5 -0.7(3) . . . . ?
N4 C19 C24 C23 -178.7(3) . . . . ?
N5 C25 C26 C27 172.1(3) . . . . ?
C1 N1 C7 N2 -0.8(4) . . . . ?
C1 N1 C7 C13 177.9(3) . . . . ?
C1 C2 C3 C4 0.2(6) . . . . ?
C2 C1 C6 N2 179.7(3) . . . . ?
C2 C1 C6 C5 -0.8(6) . . . . ?
C2 C3 C4 C5 0.4(8) . . . . ?
C3 C4 C5 C6 -1.0(7) . . . . ?
C4 C5 C6 N2 -179.4(4) . . . . ?
C4 C5 C6 C1 1.2(6) . . . . ?
C6 N2 C7 N1 0.8(4) . . . . ?
C6 N2 C7 C13 -177.9(3) . . . . ?
C6 N2 C8 C9 88.1(4) . . . . ?
C6 C1 C2 C3 0.0(5) . . . . ?
C7 N1 C1 C2 -179.3(4) . . . . ?
C7 N1 C1 C6 0.5(4) . . . . ?
C7 N2 C6 C1 -0.4(4) . . . . ?
C7 N2 C6 C5 -179.9(4) . . . . ?
C7 N2 C8 C9 -109.0(4) . . . . ?
C7 C13 C14 C15 178.0(3) . . . . ?
C8 N2 C6 C1 165.7(3) . . . . ?
C8 N2 C6 C5 -13.8(6) . . . . ?
C8 N2 C7 N1 -164.6(3) . . . . ?
C8 N2 C7 C13 16.7(5) . . . . ?
C8 C9 C10A C11A 62.5(9) . . . . ?
C8 C9 C10A C12A -173.9(6) . . . . ?
C8 C9 C10B C11B -53.9(12) . . . . ?
C8 C9 C10B C12B -174.8(7) . . . . ?
C13 N3 C17 C16 1.3(4) . . . . ?
C13 N3 C17 C18 -176.4(3) . . . . ?
C13 C14 C15 O1 179.6(3) . . . . ?
C13 C14 C15 C16 -0.3(5) . . . . ?
C14 C15 C16 C17 -0.3(5) . . . . ?
C15 O1 C30 C31 -171.5(3) . . . . ?
C15 C16 C17 N3 -0.2(5) . . . . ?
C15 C16 C17 C18 177.2(3) . . . . ?
C16 C17 C18 N4 -169.0(3) . . . . ?
C16 C17 C18 N5 9.4(5) . . . . ?
C17 N3 C13 C7 -178.7(3) . . . . ?
C17 N3 C13 C14 -1.9(4) . . . . ?
C18 N4 C19 C20 -177.1(3) . . . . ?
C18 N4 C19 C24 0.9(3) . . . . ?
C18 N5 C24 C19 0.2(3) . . . . ?
C18 N5 C24 C23 177.9(3) . . . . ?
C18 N5 C25 C26 68.0(4) . . . . ?
C19 N4 C18 N5 -0.8(3) . . . . ?
C19 N4 C18 C17 177.8(3) . . . . ?
C19 C20 C21 C22 0.9(5) . . . . ?
C20 C19 C24 N5 177.6(3) . . . . ?
C20 C19 C24 C23 -0.4(5) . . . . ?
C20 C21 C22 C23 -0.5(6) . . . . ?
C21 C22 C23 C24 -0.4(5) . . . . ?
C22 C23 C24 N5 -176.6(3) . . . . ?
C22 C23 C24 C19 0.9(5) . . . . ?
C24 N5 C18 N4 0.4(3) . . . . ?
C24 N5 C18 C17 -178.1(3) . . . . ?
C24 N5 C25 C26 -106.1(3) . . . . ?
C24 C19 C20 C21 -0.5(5) . . . . ?
C25 N5 C18 N4 -174.5(3) . . . . ?
C25 N5 C18 C17 7.1(5) . . . . ?
C25 N5 C24 C19 175.6(3) . . . . ?
C25 N5 C24 C23 -6.7(5) . . . . ?
C25 C26 C27 C28 177.9(3) . . . . ?
C25 C26 C27 C29 52.8(5) . . . . ?
C30 O1 C15 C14 162.7(3) . . . . ?
C30 O1 C15 C16 -17.5(5) . . . . ?
C30 C31 C32 C33 65.2(5) . . . . ?
C31 C32 C33 C34 -81.2(5) . . . . ?
C32 C33 C34 C35 109.3(4) . . . . ?
C32 C33 C34 C47 -69.4(5) . . . . ?
C33 C34 C35 C36 -175.1(3) . . . . ?
C33 C34 C47 C46 -5.7(5) . . . . ?
C33 C34 C47 C48 174.2(3) . . . . ?
C34 C35 C36 C37 0.2(6) . . . . ?
C34 C47 C48 C37 1.7(5) . . . . ?
C34 C47 C48 C49 -177.6(3) . . . . ?
C35 C34 C47 C46 175.7(3) . . . . ?
C35 C34 C47 C48 -4.4(5) . . . . ?
C35 C36 C37 C38 177.2(4) . . . . ?
C35 C36 C37 C48 -3.0(5) . . . . ?
C36 C37 C38 C39 179.8(4) . . . . ?
C36 C37 C48 C47 2.1(5) . . . . ?
C36 C37 C48 C49 -178.6(3) . . . . ?
C37 C38 C39 C40 -1.0(6) . . . . ?
C37 C48 C49 C40 -1.6(5) . . . . ?
C37 C48 C49 C44 177.7(3) . . . . ?
C38 C37 C48 C47 -178.1(3) . . . . ?
C38 C37 C48 C49 1.2(5) . . . . ?
C38 C39 C40 C41 -178.2(4) . . . . ?
C38 C39 C40 C49 0.6(5) . . . . ?
C39 C40 C41 C42 178.4(4) . . . . ?
C39 C40 C49 C44 -178.5(3) . . . . ?
C39 C40 C49 C48 0.8(5) . . . . ?
C40 C41 C42 C43 0.1(6) . . . . ?
C41 C40 C49 C44 0.2(5) . . . . ?
C41 C40 C49 C48 179.5(3) . . . . ?
C41 C42 C43 C44 0.4(7) . . . . ?
C42 C43 C44 C45 179.7(4) . . . . ?
C42 C43 C44 C49 -0.5(6) . . . . ?
C43 C44 C45 C46 -177.8(4) . . . . ?
C43 C44 C49 C40 0.2(5) . . . . ?
C43 C44 C49 C48 -179.1(3) . . . . ?
C44 C45 C46 C47 -3.1(6) . . . . ?
C45 C44 C49 C40 -179.9(3) . . . . ?
C45 C44 C49 C48 0.8(5) . . . . ?
C45 C46 C47 C34 -179.3(3) . . . . ?
C45 C46 C47 C48 0.8(5) . . . . ?
C46 C47 C48 C37 -178.4(3) . . . . ?
C46 C47 C48 C49 2.3(5) . . . . ?
C47 C34 C35 C36 3.6(6) . . . . ?
C47 C48 C49 C40 177.7(3) . . . . ?
C47 C48 C49 C44 -3.0(5) . . . . ?
C48 C37 C38 C39 0.1(6) . . . . ?
C49 C40 C41 C42 -0.3(6) . . . . ?
C49 C44 C45 C46 2.3(5) . . . . ?
C50 C51 C52 C53 177.4(4) . . . . ?
F1A C50 C51 O2 94.0(9) . . . . ?
F1A C50 C51 C52 -84.3(9) . . . . ?
F2A C50 C51 O2 -28(2) . . . . ?
F2A C50 C51 C52 154(2) . . . . ?
F3A C50 C51 O2 -161.4(8) . . . . ?
F3A C50 C51 C52 20.3(10) . . . . ?
F1B C50 C51 O2 42.0(14) . . . . ?
F1B C50 C51 C52 -136.3(13) . . . . ?
F2B C50 C51 O2 -65.0(8) . . . . ?
F2B C50 C51 C52 116.8(7) . . . . ?
F3B C50 C51 O2 174.1(14) . . . . ?
F3B C50 C51 C52 -4.2(15) . . . . ?
C51 C52 C53 O3 4.3(6) . . . . ?
C51 C52 C53 C54 -174.8(4) . . . . ?
C52 C53 C54 F4 114.7(5) . . . . ?
C52 C53 C54 F5 -127.7(4) . . . . ?
C52 C53 C54 F6 -10.0(6) . . . . ?
C55 C56 C57 C58 179.6(3) . . . . ?
C56 C57 C58 O5 0.1(6) . . . . ?
C56 C57 C58 C59 -179.8(3) . . . . ?
C57 C58 C59 F10 -131.8(4) . . . . ?
C57 C58 C59 F11 109.8(4) . . . . ?
C57 C58 C59 F12 -11.9(5) . . . . ?
C60 C61 C62 C63 -171.1(4) . . . . ?
C61 C62 C63 O7 -2.6(6) . . . . ?
C61 C62 C63 C64 174.3(4) . . . . ?
C62 C63 C64 F16 -115.6(4) . . . . ?
C62 C63 C64 F17 8.0(5) . . . . ?
C62 C63 C64 F18 128.0(4) . . . . ?

loop_
_exptl_oxdiff_crystal_face_indexfrac_h
_exptl_oxdiff_crystal_face_indexfrac_k
_exptl_oxdiff_crystal_face_indexfrac_l
_exptl_oxdiff_crystal_face_x
_exptl_oxdiff_crystal_face_y
_exptl_oxdiff_crystal_face_z
-0.0004 -0.9995 0.0001 0.0023 0.0915 -0.0118
0.0004 0.9995 -0.0001 -0.0023 -0.0915 0.0118
-0.0000 -0.0001 -0.9997 0.0061 0.0120 0.0945
0.0000 0.0001 0.9997 -0.0061 -0.0120 -0.0945
-0.9994 0.0003 -0.0001 -0.0664 0.0033 0.0130
0.9994 -0.0003 0.0001 0.0664 -0.0033 -0.0130
